data_7064283
loop_
_publ_author_name
'Sch\"obinger, Matthias'
'Huber, Martin'
'St\"oger, Berthold'
'Weinberger, Peter'

_publ_section_title
;
 Linkage isomerism in a homoleptic Fe(ii) complex with BODIPY-1H-tetrazole
 ligands
;
_journal_issue 10
_journal_name_full 'New Journal of Chemistry'
_journal_page_first 4271
_journal_page_last 4277
_journal_paper_doi 10.1039/D5NJ03028E
_journal_volume 50
_journal_year 2026
_chemical_formula_moiety 'C60 H72 B4 F8 Fe N24 O2, 2(Cl O4)'
_chemical_formula_sum 'C60 H72 B4 Cl2 F8 Fe N24 O10'
_chemical_formula_weight 1611.40
_space_group_crystal_system triclinic
_space_group_IT_number 2
_space_group_name_Hall '-P 1'
_space_group_name_H-M_alt 'P -1'
_atom_sites_solution_hydrogens mixed
_atom_sites_solution_primary dual
_audit_creation_date 2025-05-06
_audit_creation_method
;
Olex2 1.5
(compiled 2025.04.05 svn.rf049d14d for OlexSys, GUI svn.r7224)
;
_audit_update_record
;
2025-06-12 deposited with the CCDC.	2026-01-07 downloaded from the CCDC.
;
_cell_angle_alpha 88.901(3)
_cell_angle_beta 90.465(4)
_cell_angle_gamma 85.380(3)
_cell_formula_units_Z 2
_cell_length_a 13.1934(6)
_cell_length_b 15.1208(6)
_cell_length_c 18.2955(8)
_cell_measurement_reflns_used 123285
_cell_measurement_temperature 100
_cell_measurement_theta_max 31.78
_cell_measurement_theta_min 1.88
_cell_volume 3637.2(3)
_computing_cell_refinement
;
X-Area Recipe 2.0.1 (STOE, 2023)
;
_computing_data_collection
;
X-Area Pilatus3_SV 1.31.192.0 (STOE, 2023)
;
_computing_data_reduction
;
X-Area Integrate 2.5.15.0 (STOE, 2023)
X-Area LANA 2.7.12 (STOE, 2023)
;
_computing_molecular_graphics 'Olex2 1.5 (Dolomanov et al., 2009)'
_computing_publication_material 'Olex2 1.5 (Dolomanov et al., 2009)'
_computing_structure_refinement 'XL  (Sheldrick, 2008)'
_computing_structure_solution 'SHELXT  (Sheldrick, 2015)'
_diffrn_ambient_temperature 100
_diffrn_detector 'EIGER2 1M CDTE'
_diffrn_detector_area_resol_mean 13.33
_diffrn_measured_fraction_theta_full 0.995
_diffrn_measured_fraction_theta_max 0.936
_diffrn_measurement_details
;
 3576 frames, detector distance = 60 mm
;
_diffrn_measurement_device 'Eulerian 4-circle diffractometer'
_diffrn_measurement_device_type 'STOE STADIVARI'
_diffrn_measurement_method 'rotation method, \w scans'
_diffrn_radiation_collimation '1.2 0.6 mm diameter'
_diffrn_radiation_monochromator 'Graded multilayer mirror'
_diffrn_radiation_polarisn_norm 270
_diffrn_radiation_probe x-ray
_diffrn_radiation_type 'Mo K\a'
_diffrn_radiation_wavelength 0.71073
_diffrn_reflns_av_R_equivalents 0.0716
_diffrn_reflns_av_unetI/netI 0.1056
_diffrn_reflns_Laue_measured_fraction_full 0.995
_diffrn_reflns_Laue_measured_fraction_max 0.936
_diffrn_reflns_limit_h_max 19
_diffrn_reflns_limit_h_min -18
_diffrn_reflns_limit_k_max 22
_diffrn_reflns_limit_k_min -15
_diffrn_reflns_limit_l_max 27
_diffrn_reflns_limit_l_min -26
_diffrn_reflns_number 117090
_diffrn_reflns_point_group_measured_fraction_full 0.995
_diffrn_reflns_point_group_measured_fraction_max 0.936
_diffrn_reflns_theta_full 30.000
_diffrn_reflns_theta_max 32.286
_diffrn_reflns_theta_min 1.899
_diffrn_source Axo_Mo
_diffrn_source_current 0.830
_diffrn_source_power 0.050
_diffrn_source_voltage 60
_exptl_absorpt_coefficient_mu 0.375
_exptl_absorpt_correction_T_max 0.9849
_exptl_absorpt_correction_T_min 0.9339
_exptl_absorpt_correction_type multi-scan
_exptl_absorpt_process_details
;
STOE LANA, absorption correction by scaling of reflection intensities.
J. Koziskova, F. Hahn, J. Richter, J. Kozisek, "Comparison of different
absorption corrections on the model structure of tetrakis(\m~2~-acetato)-
diaqua-di-copper(II)", Acta Chimica Slovaca, vol. 9, no. 2, 2016, pp. 136 - 140.
;
_exptl_crystal_colour yellow
_exptl_crystal_colour_primary yellow
_exptl_crystal_density_diffrn 1.471
_exptl_crystal_density_method 'not measured'
_exptl_crystal_description block
_exptl_crystal_F_000 1664
_exptl_crystal_size_max 0.18
_exptl_crystal_size_mid 0.1
_exptl_crystal_size_min 0.04
_exptl_crystal_size_rad 0.050
_refine_diff_density_max 1.324
_refine_diff_density_min -0.796
_refine_diff_density_rms 0.076
_refine_ls_extinction_method none
_refine_ls_goodness_of_fit_ref 0.938
_refine_ls_hydrogen_treatment mixed
_refine_ls_matrix_type full
_refine_ls_number_parameters 1010
_refine_ls_number_reflns 24224
_refine_ls_number_restraints 4
_refine_ls_restrained_S_all 0.938
_refine_ls_R_factor_all 0.1484
_refine_ls_R_factor_gt 0.0695
_refine_ls_shift/su_max 0.001
_refine_ls_shift/su_mean 0.000
_refine_ls_structure_factor_coef Fsqd
_refine_ls_weighting_details 'w=1/[\s^2^(Fo^2^)+(0.1069P)^2^] where P=(Fo^2^+2Fc^2^)/3'
_refine_ls_weighting_scheme calc
_refine_ls_wR_factor_gt 0.1874
_refine_ls_wR_factor_ref 0.2079
_reflns_Friedel_coverage 0.000
_reflns_number_gt 10437
_reflns_number_total 24224
_reflns_threshold_expression 'I > 2\s(I)'
_cod_data_source_file d5nj03028e2.cif
_cod_data_source_block 4b
_cod_depositor_comments 'Adding full bibliography for 7064278--7064283.cif.'
_cod_database_code 7064283
_shelx_shelxl_version_number 2018/3
_shelx_space_group_comment
;
The symmetry employed for this shelxl refinement is uniquely defined
by the following loop, which should always be used as a source of
symmetry information in preference to the above space-group names.
They are only intended as comments.
;
_olex2_refinement_description
;
1. Fixed Uiso
 At 1.2 times of:
  All C(H) groups, All C(H,H) groups
 At 1.5 times of:
  All C(H,H,H) groups, All O(H,H) groups
2. Restrained distances
 O1-H1A = O1-H1B = O2-H2A = O2-H2B
 0.87 with sigma of 0.02
3.a Secondary CH2 refined with riding coordinates:
 C14(H14A,H14B), C29(H29A,H29B), C44(H44A,H44B), C59(H59A,H59B)
3.b Aromatic/amide H refined with riding coordinates:
 C4(H4), C7(H7), C15(H15), C19(H19), C22(H22), C30(H30), C34(H34), C37(H37),
 C45(H45), C49(H49), C52(H52), C60(H60)
3.c Idealised Me refined as rotating group:
 C10(H10A,H10B,H10C), C11(H11A,H11B,H11C), C12(H12A,H12B,H12C), C13(H13A,H13B,
 H13C), C25(H25A,H25B,H25C), C26(H26A,H26B,H26C), C27(H27A,H27B,H27C), C28(H28A,
 H28B,H28C), C40(H40A,H40B,H40C), C41(H41A,H41B,H41C), C42(H42A,H42B,H42C),
 C43(H43A,H43B,H43C), C55(H55A,H55B,H55C), C56(H56A,H56B,H56C), C57(H57A,H57B,
 H57C), C58(H58A,H58B,H58C)
;
_olex2_submission_special_instructions 'No special instructions were received'
_stoe_detector_distance '60.0 mm'
_stoe_detector_pixelsize_x '0.075 mm'
_stoe_detector_pixelsize_y '0.075 mm'
_stoe_detector_size_x '8.0 cm'
_stoe_detector_size_y '7.7 cm'
_stoe_evaluation_integration_a 11.5
_stoe_evaluation_integration_b -2.0
_stoe_evaluation_integration_ems 0.037
_stoe_evaluation_lana_bis_l_even_max 4
_stoe_evaluation_lana_bis_l_odd_max 1
_stoe_evaluation_lana_bos_l_even_max 4
_stoe_evaluation_lana_bos_l_odd_max 1
_stoe_evaluation_lana_completeness 93.5
_stoe_evaluation_lana_dxs_max_order -
_stoe_evaluation_lana_dys_max_order -
_stoe_evaluation_lana_fs_max_order 3
_stoe_evaluation_lana_max_2theta_available 64.6
_stoe_evaluation_lana_max_2theta_desired 64.6
_stoe_evaluation_lana_mean_redundancy 4.8
_stoe_evaluation_lana_number_refls_after_or 117109
_stoe_evaluation_lana_number_refls_outliers 9361
_stoe_evaluation_lana_number_refls_total 126470
_stoe_evaluation_lana_number_refls_unique 24231
_stoe_evaluation_lana_number_refls_written 117109
_stoe_evaluation_lana_or_c1 0.035
_stoe_evaluation_lana_or_c2 0
_stoe_evaluation_lana_or_c3 0
_stoe_evaluation_lana_or_c4 0.7
_stoe_evaluation_lana_point_group -1
_stoe_evaluation_lana_table
;
#----------------------------------------------------------------------------
2Theta           6.2   13.2   20.2   27.2   34.2   41.2   48.2   55.2   62.2
#----------------------------------------------------------------------------
<Resolution>    5.27   2.95   2.00   1.53   1.19   1.00   0.87   0.77   0.70
N(total)         864   3698   7920   8411  13504  22999  26850  28335  13889
<Redundancy>     6.4    6.6    6.6    4.3    4.6    5.8    5.5    4.8    3.2
Complet. [%%]   100.0  100.0  100.0   95.9   99.4  100.0  100.0   99.8   73.4
<I/sigma>      124.0   68.5   30.0   16.2    6.6    3.4    1.2    0.5    0.3
R(int)         0.024  0.019  0.024  0.039  0.063  0.107  0.258  0.451  0.558
#----------------------------------------------------------------------------
;
_stoe_measurement_max_exposure_per_frame '20.0 s'
_stoe_measurement_mean_exposure_per_frame '20.0 s'
_stoe_measurement_min_exposure_per_frame '20.0 s'
_stoe_measurement_total_exposure_time '19.9 h'
_stoe_measurement_total_frame_number 3576
_stoe_measurement_total_run_number 30
_stoe_measurement_tube_power '49.8 W'

loop_
_space_group_symop_operation_xyz
'x, y, z'
'-x, -y, -z'

loop_
_atom_site_label
_atom_site_type_symbol
_atom_site_fract_x
_atom_site_fract_y
_atom_site_fract_z
_atom_site_U_iso_or_equiv
_atom_site_adp_type
_atom_site_occupancy
_atom_site_site_symmetry_order
_atom_site_calc_flag
_atom_site_refinement_flags_posn
_atom_site_refinement_flags_adp
_atom_site_refinement_flags_occupancy
_atom_site_disorder_assembly
_atom_site_disorder_group
Fe1 Fe 0.46933(3) 0.51112(2) 0.73816(2) 0.03542(12) Uani 1 1 d . . . . .
Cl1 Cl 0.50546(6) 0.66449(5) 1.00673(5) 0.0486(2) Uani 1 1 d . . . . .
Cl2 Cl 0.53537(7) 0.31892(5) 0.49742(5) 0.0536(2) Uani 1 1 d . . . . .
F1 F 1.15903(14) 0.54448(11) 0.80622(10) 0.0483(4) Uani 1 1 d . . . . .
F2 F 1.21761(13) 0.53857(11) 0.92281(10) 0.0482(4) Uani 1 1 d . . . . .
F3 F 0.85392(15) -0.03291(13) 0.65700(12) 0.0598(5) Uani 1 1 d . . . . .
F4 F 0.77221(15) -0.13253(11) 0.72582(11) 0.0566(5) Uani 1 1 d . . . . .
F5 F -0.04664(16) 0.17756(12) 0.49398(11) 0.0587(5) Uani 1 1 d . . . . .
F6 F -0.15242(15) 0.29281(13) 0.44767(11) 0.0577(5) Uani 1 1 d . . . . .
F7 F 0.15738(14) 1.09391(12) 0.84861(11) 0.0528(5) Uani 1 1 d . . . . .
F8 F 0.28644(14) 1.17093(10) 0.80448(10) 0.0495(5) Uani 1 1 d . . . . .
O1 O 0.54282(17) 0.49460(13) 0.63819(12) 0.0408(5) Uani 1 1 d D . . . .
H1A H 0.549(3) 0.4440(16) 0.6176(19) 0.061 Uiso 1 1 d D U . . .
H1B H 0.528(3) 0.5382(18) 0.6077(16) 0.061 Uiso 1 1 d D U . . .
O2 O 0.40017(19) 0.53178(16) 0.84068(15) 0.0543(6) Uani 1 1 d D . . . .
H2A H 0.404(3) 0.577(2) 0.868(2) 0.081 Uiso 1 1 d D U . . .
H2B H 0.342(2) 0.510(3) 0.838(2) 0.081 Uiso 1 1 d D U . . .
O3 O 0.58900(19) 0.59763(19) 1.01507(17) 0.0759(9) Uani 1 1 d . . . . .
O4 O 0.4712(2) 0.66989(17) 0.93082(14) 0.0695(8) Uani 1 1 d . . . . .
O5 O 0.42335(17) 0.64240(15) 1.05117(14) 0.0534(6) Uani 1 1 d . . . . .
O6 O 0.5359(2) 0.74883(18) 1.02730(17) 0.0802(9) Uani 1 1 d . . . . .
O7 O 0.4491(3) 0.3625(3) 0.4629(2) 0.1245(14) Uani 1 1 d . . . . .
O8 O 0.5405(3) 0.22855(17) 0.48220(17) 0.0972(11) Uani 1 1 d . . . . .
O9 O 0.6200(3) 0.3569(3) 0.4665(2) 0.1426(18) Uani 1 1 d . . . . .
O10 O 0.5409(3) 0.32943(17) 0.57473(15) 0.0897(11) Uani 1 1 d . . . . .
N1 N 1.06376(19) 0.63133(16) 0.89572(14) 0.0406(6) Uani 1 1 d . . . . .
N2 N 1.06443(18) 0.46844(15) 0.89585(14) 0.0385(6) Uani 1 1 d . . . . .
N3 N 0.72982(19) 0.56889(16) 0.86567(14) 0.0395(6) Uani 1 1 d . . . . .
N4 N 0.74590(19) 0.61841(17) 0.80497(15) 0.0432(6) Uani 1 1 d . . . . .
N5 N 0.67064(19) 0.60960(16) 0.76171(15) 0.0430(6) Uani 1 1 d . . . . .
N6 N 0.60490(18) 0.55448(15) 0.79186(14) 0.0381(6) Uani 1 1 d . . . . .
N7 N 0.7952(2) 0.01047(16) 0.77657(16) 0.0462(7) Uani 1 1 d . . . . .
N8 N 0.6747(2) -0.00374(16) 0.67396(15) 0.0457(6) Uani 1 1 d . . . . .
N9 N 0.55309(18) 0.23777(14) 0.79781(14) 0.0372(6) Uani 1 1 d . . . . .
N10 N 0.64389(19) 0.27075(15) 0.78773(15) 0.0421(6) Uani 1 1 d . . . . .
N11 N 0.62469(18) 0.35362(15) 0.77127(14) 0.0404(6) Uani 1 1 d . . . . .
N12 N 0.52258(18) 0.37502(15) 0.76944(14) 0.0374(6) Uani 1 1 d . . . . .
N13 N -0.08223(18) 0.30578(15) 0.56811(14) 0.0387(6) Uani 1 1 d . . . . .
N14 N 0.0255(2) 0.31294(17) 0.45732(15) 0.0456(6) Uani 1 1 d . . . . .
N15 N 0.18950(19) 0.46485(16) 0.63090(15) 0.0448(6) Uani 1 1 d . . . . .
N16 N 0.2064(2) 0.38776(17) 0.66915(17) 0.0525(7) Uani 1 1 d . . . . .
N17 N 0.2922(2) 0.39151(16) 0.70280(16) 0.0477(7) Uani 1 1 d . . . . .
N18 N 0.33048(18) 0.47021(16) 0.68837(14) 0.0410(6) Uani 1 1 d . . . . .
N19 N 0.22198(19) 1.06085(15) 0.72788(14) 0.0403(6) Uani 1 1 d . . . . .
N20 N 0.32579(19) 1.01797(15) 0.83860(14) 0.0385(6) Uani 1 1 d . . . . .
N21 N 0.40898(19) 0.79025(15) 0.69253(14) 0.0389(6) Uani 1 1 d . . . . .
N22 N 0.3151(2) 0.76667(15) 0.70813(15) 0.0443(6) Uani 1 1 d . . . . .
N23 N 0.3223(2) 0.68081(16) 0.71745(15) 0.0463(6) Uani 1 1 d . . . . .
N24 N 0.42184(19) 0.64852(15) 0.70911(14) 0.0401(6) Uani 1 1 d . . . . .
C1 C 0.9079(2) 0.56045(19) 0.91353(16) 0.0381(7) Uani 1 1 d . . . . .
C2 C 0.9590(2) 0.63724(19) 0.90711(17) 0.0404(7) Uani 1 1 d . . . . .
C3 C 0.9269(3) 0.7302(2) 0.91524(18) 0.0464(8) Uani 1 1 d . . . . .
C4 C 1.0128(3) 0.7747(2) 0.90838(19) 0.0505(8) Uani 1 1 d . . . . .
H4 H 1.015199 0.837161 0.911556 0.061 Uiso 1 1 calc R U . . .
C5 C 1.0965(3) 0.7143(2) 0.89601(17) 0.0458(8) Uani 1 1 d . . . . .
C6 C 1.0960(2) 0.38080(19) 0.89301(17) 0.0422(7) Uani 1 1 d . . . . .
C7 C 1.0122(3) 0.3316(2) 0.90211(17) 0.0452(8) Uani 1 1 d . . . . .
H7 H 1.013796 0.268661 0.902064 0.054 Uiso 1 1 calc R U . . .
C8 C 0.9264(2) 0.38851(19) 0.91120(17) 0.0423(7) Uani 1 1 d . . . . .
C9 C 0.9595(2) 0.47630(19) 0.90801(16) 0.0381(7) Uani 1 1 d . . . . .
C10 C 0.8223(3) 0.7742(2) 0.9237(2) 0.0619(10) Uani 1 1 d . . . . .
H10A H 0.824997 0.838766 0.920471 0.093 Uiso 1 1 calc R U . . .
H10B H 0.795369 0.757671 0.971314 0.093 Uiso 1 1 calc R U . . .
H10C H 0.778040 0.755157 0.884727 0.093 Uiso 1 1 calc R U . . .
C11 C 1.2042(3) 0.7326(2) 0.8840(2) 0.0581(9) Uani 1 1 d . . . . .
H11A H 1.208187 0.796324 0.875109 0.087 Uiso 1 1 calc R U . . .
H11B H 1.230488 0.699856 0.841479 0.087 Uiso 1 1 calc R U . . .
H11C H 1.244943 0.713618 0.927335 0.087 Uiso 1 1 calc R U . . .
C12 C 1.2037(3) 0.3468(2) 0.87894(19) 0.0501(8) Uani 1 1 d . . . . .
H12A H 1.211202 0.282392 0.887241 0.075 Uiso 1 1 calc R U . . .
H12B H 1.249310 0.375128 0.912148 0.075 Uiso 1 1 calc R U . . .
H12C H 1.220972 0.360679 0.828236 0.075 Uiso 1 1 calc R U . . .
C13 C 0.8204(3) 0.3584(2) 0.91718(19) 0.0493(8) Uani 1 1 d . . . . .
H13A H 0.778373 0.384162 0.876494 0.074 Uiso 1 1 calc R U . . .
H13B H 0.790549 0.378047 0.963586 0.074 Uiso 1 1 calc R U . . .
H13C H 0.823470 0.293538 0.915331 0.074 Uiso 1 1 calc R U . . .
C14 C 0.7962(2) 0.5683(2) 0.93093(17) 0.0425(7) Uani 1 1 d . . . . .
H14A H 0.781276 0.517908 0.963418 0.051 Uiso 1 1 calc R U . . .
H14B H 0.779994 0.623650 0.957926 0.051 Uiso 1 1 calc R U . . .
C15 C 0.6440(2) 0.53109(18) 0.85718(17) 0.0389(7) Uani 1 1 d . . . . .
H15 H 0.614931 0.493396 0.891992 0.047 Uiso 1 1 calc R U . . .
C16 C 0.6263(2) 0.08554(18) 0.77784(18) 0.0408(7) Uani 1 1 d . . . . .
C17 C 0.7196(2) 0.06100(18) 0.81400(18) 0.0433(7) Uani 1 1 d . . . . .
C18 C 0.7632(3) 0.08740(19) 0.88113(19) 0.0460(8) Uani 1 1 d . . . . .
C19 C 0.8634(3) 0.0546(2) 0.8807(2) 0.0525(9) Uani 1 1 d . . . . .
H19 H 0.912092 0.062440 0.918076 0.063 Uiso 1 1 calc R U . . .
C20 C 0.8822(3) 0.0078(2) 0.8160(2) 0.0510(9) Uani 1 1 d . . . . .
C21 C 0.6393(3) -0.0199(2) 0.6074(2) 0.0507(8) Uani 1 1 d . . . . .
C22 C 0.5513(3) 0.0358(2) 0.59334(19) 0.0499(8) Uani 1 1 d . . . . .
H22 H 0.512855 0.039001 0.549090 0.060 Uiso 1 1 calc R U . . .
C23 C 0.5297(3) 0.08534(19) 0.65453(19) 0.0449(8) Uani 1 1 d . . . . .
C24 C 0.6076(2) 0.05976(19) 0.70730(18) 0.0423(7) Uani 1 1 d . . . . .
C25 C 0.7159(3) 0.1421(2) 0.94121(19) 0.0501(8) Uani 1 1 d . . . . .
H25A H 0.766254 0.147443 0.980229 0.075 Uiso 1 1 calc R U . . .
H25B H 0.657731 0.113263 0.960833 0.075 Uiso 1 1 calc R U . . .
H25C H 0.692896 0.201235 0.921878 0.075 Uiso 1 1 calc R U . . .
C26 C 0.9783(3) -0.0389(2) 0.7902(2) 0.0612(10) Uani 1 1 d . . . . .
H26A H 1.032151 -0.033927 0.826799 0.092 Uiso 1 1 calc R U . . .
H26B H 0.997997 -0.011940 0.743869 0.092 Uiso 1 1 calc R U . . .
H26C H 0.968241 -0.101665 0.783026 0.092 Uiso 1 1 calc R U . . .
C27 C 0.6890(3) -0.0907(2) 0.5591(2) 0.0639(10) Uani 1 1 d . . . . .
H27A H 0.648553 -0.094291 0.514258 0.096 Uiso 1 1 calc R U . . .
H27B H 0.692962 -0.148108 0.585213 0.096 Uiso 1 1 calc R U . . .
H27C H 0.757676 -0.075594 0.546604 0.096 Uiso 1 1 calc R U . . .
C28 C 0.4418(2) 0.1561(2) 0.65746(19) 0.0475(8) Uani 1 1 d . . . . .
H28A H 0.401308 0.146264 0.701129 0.071 Uiso 1 1 calc R U . . .
H28B H 0.398920 0.153013 0.613722 0.071 Uiso 1 1 calc R U . . .
H28C H 0.468224 0.214728 0.659427 0.071 Uiso 1 1 calc R U . . .
C29 C 0.5464(2) 0.14387(17) 0.81759(18) 0.0416(7) Uani 1 1 d . . . . .
H29A H 0.477904 0.126283 0.804769 0.050 Uiso 1 1 calc R U . . .
H29B H 0.556351 0.135304 0.871024 0.050 Uiso 1 1 calc R U . . .
C30 C 0.4802(2) 0.30289(18) 0.78658(17) 0.0388(7) Uani 1 1 d . . . . .
H30 H 0.409197 0.297516 0.790455 0.047 Uiso 1 1 calc R U . . .
C31 C 0.0483(2) 0.40992(19) 0.55874(18) 0.0416(7) Uani 1 1 d . . . . .
C32 C -0.0297(2) 0.37402(18) 0.59804(17) 0.0373(7) Uani 1 1 d . . . . .
C33 C -0.0707(2) 0.39042(19) 0.66852(17) 0.0426(7) Uani 1 1 d . . . . .
C34 C -0.1448(2) 0.3324(2) 0.67843(18) 0.0461(8) Uani 1 1 d . . . . .
H34 H -0.185141 0.327933 0.720924 0.055 Uiso 1 1 calc R U . . .
C35 C -0.1513(2) 0.2816(2) 0.61667(18) 0.0431(7) Uani 1 1 d . . . . .
C36 C 0.0640(3) 0.2972(2) 0.3912(2) 0.0583(10) Uani 1 1 d . . . . .
C37 C 0.1464(3) 0.3516(3) 0.3807(2) 0.0679(11) Uani 1 1 d . . . . .
H37 H 0.188375 0.352264 0.338751 0.081 Uiso 1 1 calc R U . . .
C38 C 0.1547(3) 0.4021(2) 0.4406(2) 0.0572(10) Uani 1 1 d . . . . .
C39 C 0.0784(2) 0.3790(2) 0.49151(19) 0.0448(8) Uani 1 1 d . . . . .
C40 C -0.0419(3) 0.4549(2) 0.72497(19) 0.0570(9) Uani 1 1 d . . . . .
H40A H -0.079552 0.445255 0.770004 0.085 Uiso 1 1 calc R U . . .
H40B H -0.058665 0.515681 0.706590 0.085 Uiso 1 1 calc R U . . .
H40C H 0.031259 0.445904 0.735159 0.085 Uiso 1 1 calc R U . . .
C41 C -0.2200(3) 0.2098(2) 0.6037(2) 0.0544(9) Uani 1 1 d . . . . .
H41A H -0.275086 0.213825 0.639351 0.082 Uiso 1 1 calc R U . . .
H41B H -0.181289 0.151944 0.608943 0.082 Uiso 1 1 calc R U . . .
H41C H -0.248799 0.216562 0.554139 0.082 Uiso 1 1 calc R U . . .
C42 C 0.0204(3) 0.2370(3) 0.3390(2) 0.0767(12) Uani 1 1 d . . . . .
H42A H 0.060894 0.234850 0.294315 0.115 Uiso 1 1 calc R U . . .
H42B H -0.049795 0.258959 0.327050 0.115 Uiso 1 1 calc R U . . .
H42C H 0.021233 0.177371 0.361010 0.115 Uiso 1 1 calc R U . . .
C43 C 0.2333(3) 0.4681(3) 0.4493(2) 0.0731(12) Uani 1 1 d . . . . .
H43A H 0.270375 0.455914 0.495497 0.110 Uiso 1 1 calc R U . . .
H43B H 0.199653 0.528248 0.449553 0.110 Uiso 1 1 calc R U . . .
H43C H 0.281010 0.462932 0.408548 0.110 Uiso 1 1 calc R U . . .
C44 C 0.0944(2) 0.4888(2) 0.5898(2) 0.0482(8) Uani 1 1 d . . . . .
H44A H 0.108320 0.530383 0.549309 0.058 Uiso 1 1 calc R U . . .
H44B H 0.044660 0.519977 0.622577 0.058 Uiso 1 1 calc R U . . .
C45 C 0.2650(2) 0.51414(19) 0.64350(18) 0.0428(7) Uani 1 1 d . . . . .
H45 H 0.271361 0.571892 0.623580 0.051 Uiso 1 1 calc R U . . .
C46 C 0.3605(2) 0.94597(18) 0.72315(18) 0.0399(7) Uani 1 1 d . . . . .
C47 C 0.2771(2) 0.99179(18) 0.69026(17) 0.0392(7) Uani 1 1 d . . . . .
C48 C 0.2286(2) 0.98547(19) 0.61931(18) 0.0448(7) Uani 1 1 d . . . . .
C49 C 0.1503(3) 1.0517(2) 0.61730(19) 0.0495(8) Uani 1 1 d . . . . .
H49 H 0.105147 1.064657 0.577132 0.059 Uiso 1 1 calc R U . . .
C50 C 0.1476(2) 1.09665(19) 0.68290(18) 0.0433(7) Uani 1 1 d . . . . .
C51 C 0.3606(2) 1.01408(18) 0.90779(18) 0.0406(7) Uani 1 1 d . . . . .
C52 C 0.4447(2) 0.95255(19) 0.91261(18) 0.0434(7) Uani 1 1 d . . . . .
H52 H 0.483633 0.937624 0.955654 0.052 Uiso 1 1 calc R U . . .
C53 C 0.4625(2) 0.91657(19) 0.84445(18) 0.0410(7) Uani 1 1 d . . . . .
C54 C 0.3867(2) 0.95796(18) 0.79700(17) 0.0392(7) Uani 1 1 d . . . . .
C55 C 0.2500(3) 0.9190(2) 0.56140(19) 0.0555(9) Uani 1 1 d . . . . .
H55A H 0.195095 0.924733 0.524764 0.083 Uiso 1 1 calc R U . . .
H55B H 0.254207 0.859126 0.583319 0.083 Uiso 1 1 calc R U . . .
H55C H 0.314609 0.929251 0.537964 0.083 Uiso 1 1 calc R U . . .
C56 C 0.0766(3) 1.1749(2) 0.7039(2) 0.0560(9) Uani 1 1 d . . . . .
H56A H 0.018220 1.180625 0.670223 0.084 Uiso 1 1 calc R U . . .
H56B H 0.112665 1.229047 0.701187 0.084 Uiso 1 1 calc R U . . .
H56C H 0.052895 1.165917 0.753890 0.084 Uiso 1 1 calc R U . . .
C57 C 0.3145(3) 1.0715(2) 0.96648(18) 0.0482(8) Uani 1 1 d . . . . .
H57A H 0.339921 1.048901 1.014325 0.072 Uiso 1 1 calc R U . . .
H57B H 0.240327 1.070678 0.964629 0.072 Uiso 1 1 calc R U . . .
H57C H 0.333034 1.132431 0.958944 0.072 Uiso 1 1 calc R U . . .
C58 C 0.5479(2) 0.8467(2) 0.83082(19) 0.0461(8) Uani 1 1 d . . . . .
H58A H 0.586660 0.864255 0.788210 0.069 Uiso 1 1 calc R U . . .
H58B H 0.519670 0.789877 0.821570 0.069 Uiso 1 1 calc R U . . .
H58C H 0.592888 0.840366 0.873805 0.069 Uiso 1 1 calc R U . . .
C59 C 0.4288(2) 0.88272(18) 0.67812(18) 0.0413(7) Uani 1 1 d . . . . .
H59A H 0.417265 0.897017 0.625525 0.050 Uiso 1 1 calc R U . . .
H59B H 0.500781 0.890803 0.689818 0.050 Uiso 1 1 calc R U . . .
C60 C 0.4731(2) 0.71716(17) 0.69398(16) 0.0379(7) Uani 1 1 d . . . . .
H60 H 0.544205 0.715286 0.685456 0.045 Uiso 1 1 calc R U . . .
B1 B 1.1299(3) 0.5452(2) 0.8793(2) 0.0424(8) Uani 1 1 d . . . . .
B2 B 0.7769(3) -0.0431(2) 0.7068(2) 0.0484(9) Uani 1 1 d . . . . .
B3 B -0.0665(3) 0.2690(2) 0.4908(2) 0.0461(9) Uani 1 1 d . . . . .
B4 B 0.2460(3) 1.0887(2) 0.8061(2) 0.0432(8) Uani 1 1 d . . . . .

loop_
_atom_site_aniso_label
_atom_site_aniso_U_11
_atom_site_aniso_U_22
_atom_site_aniso_U_33
_atom_site_aniso_U_23
_atom_site_aniso_U_13
_atom_site_aniso_U_12
Fe1 0.0342(2) 0.0290(2) 0.0415(3) 0.00239(17) -0.00034(18) 0.00591(16)
Cl1 0.0444(4) 0.0426(4) 0.0593(5) -0.0066(4) 0.0085(4) -0.0031(3)
Cl2 0.0640(6) 0.0404(4) 0.0542(5) 0.0052(4) 0.0018(4) 0.0083(4)
F1 0.0517(11) 0.0464(10) 0.0454(11) 0.0010(8) 0.0082(9) 0.0053(8)
F2 0.0399(10) 0.0489(10) 0.0546(12) 0.0053(8) -0.0074(9) 0.0004(8)
F3 0.0525(12) 0.0573(12) 0.0673(14) 0.0060(10) 0.0149(10) 0.0105(9)
F4 0.0658(13) 0.0337(9) 0.0676(14) 0.0020(9) 0.0078(10) 0.0128(8)
F5 0.0718(14) 0.0391(10) 0.0638(14) -0.0074(9) 0.0032(11) 0.0056(9)
F6 0.0493(12) 0.0664(13) 0.0562(13) -0.0038(10) -0.0100(10) 0.0014(9)
F7 0.0434(11) 0.0563(11) 0.0559(12) -0.0031(9) -0.0001(9) 0.0135(8)
F8 0.0569(11) 0.0309(8) 0.0591(12) -0.0045(8) -0.0034(9) 0.0064(8)
O1 0.0451(12) 0.0322(10) 0.0440(13) 0.0028(9) 0.0026(10) 0.0038(9)
O2 0.0504(14) 0.0505(14) 0.0593(17) 0.0038(11) 0.0106(13) 0.0115(11)
O3 0.0420(14) 0.088(2) 0.095(2) -0.0327(17) -0.0036(14) 0.0167(13)
O4 0.102(2) 0.0569(15) 0.0490(16) 0.0004(12) 0.0009(15) -0.0042(14)
O5 0.0474(14) 0.0474(13) 0.0645(16) 0.0061(11) 0.0131(12) 0.0012(10)
O6 0.088(2) 0.0658(17) 0.093(2) -0.0279(16) 0.0255(17) -0.0299(15)
O7 0.089(3) 0.129(3) 0.144(4) 0.025(3) 0.008(2) 0.057(2)
O8 0.171(3) 0.0453(15) 0.069(2) -0.0027(13) -0.019(2) 0.0296(18)
O9 0.156(4) 0.210(5) 0.074(3) 0.039(3) -0.001(2) -0.102(4)
O10 0.175(3) 0.0465(15) 0.0494(17) -0.0080(12) 0.0330(19) -0.0150(18)
N1 0.0395(14) 0.0377(13) 0.0438(16) 0.0034(11) -0.0014(12) 0.0001(11)
N2 0.0395(14) 0.0339(12) 0.0409(15) -0.0020(10) -0.0003(11) 0.0045(10)
N3 0.0378(14) 0.0373(13) 0.0424(15) -0.0008(11) 0.0031(11) 0.0039(10)
N4 0.0389(14) 0.0470(14) 0.0425(16) 0.0092(12) -0.0024(12) 0.0007(11)
N5 0.0385(14) 0.0384(13) 0.0516(17) 0.0055(11) 0.0016(12) -0.0012(11)
N6 0.0362(13) 0.0313(12) 0.0458(16) -0.0008(10) -0.0025(11) 0.0042(10)
N7 0.0467(16) 0.0318(12) 0.0584(18) 0.0054(11) 0.0053(13) 0.0065(11)
N8 0.0535(17) 0.0311(12) 0.0510(17) 0.0013(11) 0.0054(13) 0.0057(11)
N9 0.0386(14) 0.0274(11) 0.0442(15) 0.0011(10) 0.0022(11) 0.0065(10)
N10 0.0359(14) 0.0312(12) 0.0581(17) 0.0065(11) 0.0000(12) 0.0031(10)
N11 0.0356(13) 0.0318(12) 0.0524(17) 0.0011(11) 0.0044(12) 0.0063(10)
N12 0.0325(13) 0.0325(12) 0.0460(15) 0.0024(10) -0.0024(11) 0.0033(10)
N13 0.0349(13) 0.0378(13) 0.0421(15) 0.0011(11) -0.0013(11) 0.0040(10)
N14 0.0451(15) 0.0437(14) 0.0450(16) 0.0054(12) 0.0031(12) 0.0134(12)
N15 0.0367(14) 0.0355(13) 0.0609(18) 0.0126(12) -0.0126(13) 0.0006(11)
N16 0.0425(16) 0.0376(14) 0.076(2) 0.0170(13) -0.0150(14) -0.0013(11)
N17 0.0381(14) 0.0379(13) 0.0663(19) 0.0125(12) -0.0112(13) -0.0024(11)
N18 0.0334(13) 0.0371(13) 0.0507(16) 0.0077(11) -0.0066(12) 0.0047(10)
N19 0.0393(14) 0.0310(12) 0.0485(16) -0.0006(11) -0.0028(12) 0.0098(10)
N20 0.0407(14) 0.0291(11) 0.0442(16) -0.0011(10) -0.0013(12) 0.0064(10)
N21 0.0389(14) 0.0314(12) 0.0450(15) 0.0008(10) -0.0023(12) 0.0044(10)
N22 0.0470(16) 0.0297(12) 0.0544(17) -0.0017(11) 0.0003(13) 0.0076(11)
N23 0.0439(15) 0.0343(13) 0.0589(18) 0.0025(12) 0.0010(13) 0.0081(11)
N24 0.0400(14) 0.0328(12) 0.0456(16) 0.0001(11) -0.0023(12) 0.0095(10)
C1 0.0373(16) 0.0433(16) 0.0328(16) -0.0055(12) -0.0028(13) 0.0031(12)
C2 0.0431(17) 0.0395(15) 0.0370(17) -0.0031(13) -0.0046(14) 0.0068(13)
C3 0.058(2) 0.0388(16) 0.0405(19) -0.0029(13) 0.0001(15) 0.0084(14)
C4 0.067(2) 0.0344(16) 0.050(2) -0.0021(14) -0.0015(17) -0.0032(15)
C5 0.063(2) 0.0368(15) 0.0381(18) -0.0038(13) -0.0019(16) -0.0038(14)
C6 0.0521(19) 0.0360(15) 0.0364(17) -0.0043(12) -0.0035(14) 0.0101(13)
C7 0.058(2) 0.0321(14) 0.0439(19) -0.0034(13) -0.0040(15) 0.0049(14)
C8 0.0479(18) 0.0387(15) 0.0398(18) 0.0006(13) -0.0041(14) -0.0011(13)
C9 0.0440(17) 0.0364(14) 0.0329(16) -0.0031(12) -0.0036(13) 0.0021(12)
C10 0.069(3) 0.0445(19) 0.070(3) -0.0052(17) 0.005(2) 0.0138(17)
C11 0.063(2) 0.051(2) 0.061(2) 0.0002(17) 0.0037(19) -0.0119(17)
C12 0.054(2) 0.0480(18) 0.046(2) -0.0067(15) -0.0007(16) 0.0153(15)
C13 0.052(2) 0.0428(17) 0.052(2) -0.0016(15) -0.0029(16) -0.0022(15)
C14 0.0405(17) 0.0453(17) 0.0408(18) 0.0000(13) -0.0051(14) 0.0015(13)
C15 0.0424(17) 0.0322(14) 0.0401(18) -0.0002(12) 0.0027(14) 0.0097(12)
C16 0.0420(17) 0.0277(13) 0.052(2) 0.0049(13) 0.0069(15) -0.0006(12)
C17 0.0424(17) 0.0294(14) 0.057(2) 0.0062(13) 0.0039(15) 0.0050(12)
C18 0.0503(19) 0.0338(15) 0.053(2) 0.0092(14) 0.0011(16) 0.0017(13)
C19 0.051(2) 0.0416(17) 0.062(2) 0.0076(16) -0.0060(17) 0.0097(15)
C20 0.0408(18) 0.0377(16) 0.073(3) 0.0151(16) 0.0017(17) 0.0044(13)
C21 0.065(2) 0.0352(16) 0.051(2) -0.0011(14) 0.0113(17) 0.0048(15)
C22 0.061(2) 0.0403(16) 0.047(2) -0.0007(14) -0.0013(17) 0.0038(15)
C23 0.0518(19) 0.0295(14) 0.053(2) 0.0044(13) 0.0029(16) -0.0016(13)
C24 0.0413(17) 0.0320(14) 0.052(2) 0.0032(13) 0.0040(15) 0.0037(12)
C25 0.054(2) 0.0426(17) 0.052(2) 0.0046(15) -0.0027(16) 0.0071(15)
C26 0.045(2) 0.051(2) 0.084(3) 0.0062(19) 0.0006(19) 0.0120(16)
C27 0.091(3) 0.0423(18) 0.056(2) -0.0081(16) 0.010(2) 0.0114(18)
C28 0.0505(19) 0.0377(16) 0.053(2) 0.0019(14) -0.0051(16) 0.0026(14)
C29 0.0420(17) 0.0270(13) 0.055(2) 0.0066(13) 0.0017(15) 0.0036(12)
C30 0.0350(15) 0.0341(14) 0.0458(19) 0.0005(13) -0.0030(13) 0.0050(12)
C31 0.0303(15) 0.0378(15) 0.055(2) 0.0102(14) -0.0125(14) 0.0040(12)
C32 0.0356(16) 0.0326(14) 0.0425(18) 0.0006(12) -0.0041(13) 0.0046(12)
C33 0.0462(18) 0.0379(15) 0.0413(18) 0.0009(13) -0.0034(14) 0.0102(13)
C34 0.0427(18) 0.0521(18) 0.0409(19) 0.0033(14) 0.0058(14) 0.0116(14)
C35 0.0343(16) 0.0395(16) 0.054(2) 0.0057(14) -0.0033(14) 0.0041(12)
C36 0.063(2) 0.052(2) 0.055(2) 0.0024(17) 0.0036(19) 0.0269(17)
C37 0.053(2) 0.085(3) 0.060(3) 0.023(2) 0.0163(19) 0.029(2)
C38 0.0381(18) 0.063(2) 0.067(3) 0.0261(19) 0.0039(17) 0.0138(16)
C39 0.0328(16) 0.0455(17) 0.054(2) 0.0128(15) 0.0000(14) 0.0093(13)
C40 0.076(3) 0.0448(18) 0.047(2) -0.0050(15) -0.0122(18) 0.0138(17)
C41 0.047(2) 0.0523(19) 0.065(2) -0.0044(17) 0.0062(17) -0.0107(16)
C42 0.094(3) 0.075(3) 0.055(3) -0.006(2) 0.009(2) 0.030(2)
C43 0.0367(19) 0.088(3) 0.091(3) 0.043(2) 0.003(2) 0.0039(19)
C44 0.0356(17) 0.0382(16) 0.070(2) 0.0149(15) -0.0152(16) -0.0010(13)
C45 0.0416(17) 0.0340(15) 0.052(2) 0.0081(13) -0.0063(15) 0.0016(13)
C46 0.0429(17) 0.0274(13) 0.0483(19) -0.0003(12) -0.0009(14) 0.0035(12)
C47 0.0424(17) 0.0308(14) 0.0430(18) -0.0023(12) -0.0007(14) 0.0060(12)
C48 0.0479(19) 0.0347(15) 0.050(2) 0.0041(13) -0.0039(15) 0.0036(13)
C49 0.054(2) 0.0419(17) 0.050(2) 0.0030(14) -0.0094(16) 0.0086(14)
C50 0.0410(17) 0.0335(14) 0.054(2) 0.0033(13) -0.0032(15) 0.0070(12)
C51 0.0438(17) 0.0316(14) 0.0457(19) 0.0003(13) 0.0020(14) 0.0011(12)
C52 0.0451(18) 0.0374(15) 0.0462(19) 0.0012(13) -0.0041(15) 0.0058(13)
C53 0.0414(17) 0.0339(14) 0.0464(19) 0.0018(13) -0.0030(14) 0.0046(12)
C54 0.0436(17) 0.0283(13) 0.0445(18) 0.0015(12) 0.0034(14) 0.0048(12)
C55 0.071(2) 0.0425(17) 0.051(2) -0.0052(15) -0.0062(18) 0.0092(16)
C56 0.055(2) 0.0450(18) 0.064(2) 0.0031(16) -0.0015(18) 0.0202(15)
C57 0.053(2) 0.0409(16) 0.049(2) -0.0057(14) -0.0004(16) 0.0072(14)
C58 0.0453(18) 0.0385(16) 0.052(2) 0.0024(14) -0.0048(15) 0.0096(13)
C59 0.0450(18) 0.0291(13) 0.0484(19) -0.0004(12) 0.0020(14) 0.0050(12)
C60 0.0406(16) 0.0306(13) 0.0409(17) 0.0001(12) 0.0008(13) 0.0070(12)
B1 0.0378(19) 0.0393(18) 0.050(2) 0.0022(16) -0.0006(16) -0.0008(14)
B2 0.051(2) 0.0371(18) 0.055(2) 0.0036(16) 0.0078(19) 0.0091(16)
B3 0.052(2) 0.0379(18) 0.047(2) -0.0073(16) -0.0042(18) 0.0043(16)
B4 0.0387(19) 0.0387(18) 0.050(2) -0.0019(15) 0.0039(16) 0.0076(14)

loop_
_atom_type_symbol
_atom_type_description
_atom_type_scat_dispersion_real
_atom_type_scat_dispersion_imag
_atom_type_scat_source
C C 0.0033 0.0016 'International Tables Vol C Tables 4.2.6.8 and 6.1.1.4'
H H 0.0000 0.0000 'International Tables Vol C Tables 4.2.6.8 and 6.1.1.4'
B B 0.0013 0.0007 'International Tables Vol C Tables 4.2.6.8 and 6.1.1.4'
Cl Cl 0.1484 0.1585 'International Tables Vol C Tables 4.2.6.8 and 6.1.1.4'
F F 0.0171 0.0103 'International Tables Vol C Tables 4.2.6.8 and 6.1.1.4'
Fe Fe 0.3463 0.8444 'International Tables Vol C Tables 4.2.6.8 and 6.1.1.4'
N N 0.0061 0.0033 'International Tables Vol C Tables 4.2.6.8 and 6.1.1.4'
O O 0.0106 0.0060 'International Tables Vol C Tables 4.2.6.8 and 6.1.1.4'

loop_
_geom_angle_atom_site_label_1
_geom_angle_atom_site_label_2
_geom_angle_atom_site_label_3
_geom_angle
_geom_angle_site_symmetry_1
_geom_angle_site_symmetry_3
_geom_angle_publ_flag
O1 Fe1 O2 177.34(9) . . ?
O1 Fe1 N6 92.77(9) . . ?
O1 Fe1 N12 89.38(9) . . ?
O1 Fe1 N18 89.51(9) . . ?
O1 Fe1 N24 90.70(9) . . ?
O2 Fe1 N6 84.75(10) . . ?
O2 Fe1 N12 91.48(9) . . ?
O2 Fe1 N18 92.96(10) . . ?
O2 Fe1 N24 88.34(9) . . ?
N12 Fe1 N6 88.02(9) . . ?
N18 Fe1 N6 177.62(10) . . ?
N18 Fe1 N12 92.70(9) . . ?
N24 Fe1 N6 89.63(9) . . ?
N24 Fe1 N12 177.65(9) . . ?
N24 Fe1 N18 89.65(9) . . ?
O3 Cl1 O4 109.75(17) . . ?
O5 Cl1 O3 109.96(17) . . ?
O5 Cl1 O4 108.68(16) . . ?
O5 Cl1 O6 109.07(16) . . ?
O6 Cl1 O3 110.44(19) . . ?
O6 Cl1 O4 108.90(18) . . ?
O7 Cl2 O9 105.8(3) . . ?
O7 Cl2 O10 115.1(2) . . ?
O8 Cl2 O7 109.7(2) . . ?
O8 Cl2 O9 109.4(3) . . ?
O8 Cl2 O10 109.08(17) . . ?
O9 Cl2 O10 107.5(2) . . ?
Fe1 O1 H1A 121(2) . . ?
Fe1 O1 H1B 113(2) . . ?
H1A O1 H1B 113(4) . . ?
Fe1 O2 H2A 126(3) . . ?
Fe1 O2 H2B 106(3) . . ?
H2A O2 H2B 117(4) . . ?
C2 N1 B1 125.3(2) . . ?
C5 N1 C2 109.0(3) . . ?
C5 N1 B1 125.6(3) . . ?
C6 N2 C9 108.4(2) . . ?
C6 N2 B1 125.5(3) . . ?
C9 N2 B1 125.6(2) . . ?
N4 N3 C14 122.4(2) . . ?
C15 N3 N4 108.7(3) . . ?
C15 N3 C14 128.6(3) . . ?
N5 N4 N3 106.4(2) . . ?
N4 N5 N6 110.8(2) . . ?
N5 N6 Fe1 125.53(19) . . ?
C15 N6 Fe1 129.0(2) . . ?
C15 N6 N5 105.4(2) . . ?
C17 N7 B2 124.8(3) . . ?
C20 N7 C17 108.5(3) . . ?
C20 N7 B2 126.2(3) . . ?
C21 N8 C24 109.1(3) . . ?
C21 N8 B2 125.5(3) . . ?
C24 N8 B2 125.3(3) . . ?
N10 N9 C29 120.9(2) . . ?
C30 N9 N10 108.6(2) . . ?
C30 N9 C29 130.5(3) . . ?
N11 N10 N9 106.2(2) . . ?
N10 N11 N12 110.3(2) . . ?
N11 N12 Fe1 117.66(17) . . ?
C30 N12 Fe1 135.9(2) . . ?
C30 N12 N11 106.4(2) . . ?
C32 N13 B3 125.1(3) . . ?
C35 N13 C32 108.7(3) . . ?
C35 N13 B3 126.1(3) . . ?
C36 N14 C39 109.6(3) . . ?
C36 N14 B3 125.5(3) . . ?
C39 N14 B3 124.8(3) . . ?
N16 N15 C44 122.6(2) . . ?
C45 N15 N16 108.7(2) . . ?
C45 N15 C44 128.3(2) . . ?
N17 N16 N15 106.4(2) . . ?
N16 N17 N18 110.2(2) . . ?
N17 N18 Fe1 123.82(18) . . ?
C45 N18 Fe1 130.0(2) . . ?
C45 N18 N17 106.1(2) . . ?
C47 N19 B4 124.6(2) . . ?
C50 N19 C47 108.0(3) . . ?
C50 N19 B4 127.4(3) . . ?
C51 N20 C54 108.7(2) . . ?
C51 N20 B4 125.8(3) . . ?
C54 N20 B4 124.5(3) . . ?
N22 N21 C59 121.8(2) . . ?
C60 N21 N22 108.4(2) . . ?
C60 N21 C59 129.8(3) . . ?
N23 N22 N21 107.0(2) . . ?
N22 N23 N24 109.4(2) . . ?
N23 N24 Fe1 120.29(19) . . ?
C60 N24 Fe1 132.3(2) . . ?
C60 N24 N23 106.5(2) . . ?
C2 C1 C9 121.2(3) . . ?
C2 C1 C14 119.1(3) . . ?
C9 C1 C14 119.6(3) . . ?
N1 C2 C3 107.0(3) . . ?
C1 C2 N1 120.1(3) . . ?
C1 C2 C3 132.7(3) . . ?
C2 C3 C10 129.5(3) . . ?
C4 C3 C2 106.1(3) . . ?
C4 C3 C10 124.2(3) . . ?
C3 C4 H4 125.2 . . ?
C3 C4 C5 109.6(3) . . ?
C5 C4 H4 125.2 . . ?
N1 C5 C4 108.3(3) . . ?
N1 C5 C11 123.3(3) . . ?
C4 C5 C11 128.5(3) . . ?
N2 C6 C7 108.6(3) . . ?
N2 C6 C12 123.6(3) . . ?
C7 C6 C12 127.7(3) . . ?
C6 C7 H7 125.4 . . ?
C8 C7 C6 109.3(3) . . ?
C8 C7 H7 125.4 . . ?
C7 C8 C9 106.2(3) . . ?
C7 C8 C13 123.8(3) . . ?
C9 C8 C13 129.9(3) . . ?
N2 C9 C1 119.9(3) . . ?
N2 C9 C8 107.4(3) . . ?
C1 C9 C8 132.7(3) . . ?
C3 C10 H10A 109.5 . . ?
C3 C10 H10B 109.5 . . ?
C3 C10 H10C 109.5 . . ?
H10A C10 H10B 109.5 . . ?
H10A C10 H10C 109.5 . . ?
H10B C10 H10C 109.5 . . ?
C5 C11 H11A 109.5 . . ?
C5 C11 H11B 109.5 . . ?
C5 C11 H11C 109.5 . . ?
H11A C11 H11B 109.5 . . ?
H11A C11 H11C 109.5 . . ?
H11B C11 H11C 109.5 . . ?
C6 C12 H12A 109.5 . . ?
C6 C12 H12B 109.5 . . ?
C6 C12 H12C 109.5 . . ?
H12A C12 H12B 109.5 . . ?
H12A C12 H12C 109.5 . . ?
H12B C12 H12C 109.5 . . ?
C8 C13 H13A 109.5 . . ?
C8 C13 H13B 109.5 . . ?
C8 C13 H13C 109.5 . . ?
H13A C13 H13B 109.5 . . ?
H13A C13 H13C 109.5 . . ?
H13B C13 H13C 109.5 . . ?
N3 C14 C1 113.6(3) . . ?
N3 C14 H14A 108.9 . . ?
N3 C14 H14B 108.9 . . ?
C1 C14 H14A 108.9 . . ?
C1 C14 H14B 108.9 . . ?
H14A C14 H14B 107.7 . . ?
N3 C15 N6 108.6(3) . . ?
N3 C15 H15 125.7 . . ?
N6 C15 H15 125.7 . . ?
C17 C16 C29 118.4(3) . . ?
C24 C16 C17 121.7(3) . . ?
C24 C16 C29 119.9(3) . . ?
N7 C17 C16 118.7(3) . . ?
N7 C17 C18 107.7(3) . . ?
C16 C17 C18 132.9(3) . . ?
C17 C18 C25 129.8(3) . . ?
C19 C18 C17 106.2(3) . . ?
C19 C18 C25 124.0(3) . . ?
C18 C19 H19 125.5 . . ?
C18 C19 C20 109.0(3) . . ?
C20 C19 H19 125.5 . . ?
N7 C20 C19 108.6(3) . . ?
N7 C20 C26 122.0(3) . . ?
C19 C20 C26 129.3(3) . . ?
N8 C21 C22 109.1(3) . . ?
N8 C21 C27 122.6(3) . . ?
C22 C21 C27 128.2(4) . . ?
C21 C22 H22 125.8 . . ?
C23 C22 C21 108.4(3) . . ?
C23 C22 H22 125.8 . . ?
C22 C23 C24 106.7(3) . . ?
C22 C23 C28 122.8(3) . . ?
C24 C23 C28 130.3(3) . . ?
N8 C24 C23 106.5(3) . . ?
C16 C24 N8 120.0(3) . . ?
C16 C24 C23 133.5(3) . . ?
C18 C25 H25A 109.5 . . ?
C18 C25 H25B 109.5 . . ?
C18 C25 H25C 109.5 . . ?
H25A C25 H25B 109.5 . . ?
H25A C25 H25C 109.5 . . ?
H25B C25 H25C 109.5 . . ?
C20 C26 H26A 109.5 . . ?
C20 C26 H26B 109.5 . . ?
C20 C26 H26C 109.5 . . ?
H26A C26 H26B 109.5 . . ?
H26A C26 H26C 109.5 . . ?
H26B C26 H26C 109.5 . . ?
C21 C27 H27A 109.5 . . ?
C21 C27 H27B 109.5 . . ?
C21 C27 H27C 109.5 . . ?
H27A C27 H27B 109.5 . . ?
H27A C27 H27C 109.5 . . ?
H27B C27 H27C 109.5 . . ?
C23 C28 H28A 109.5 . . ?
C23 C28 H28B 109.5 . . ?
C23 C28 H28C 109.5 . . ?
H28A C28 H28B 109.5 . . ?
H28A C28 H28C 109.5 . . ?
H28B C28 H28C 109.5 . . ?
N9 C29 C16 110.8(2) . . ?
N9 C29 H29A 109.5 . . ?
N9 C29 H29B 109.5 . . ?
C16 C29 H29A 109.5 . . ?
C16 C29 H29B 109.5 . . ?
H29A C29 H29B 108.1 . . ?
N9 C30 H30 125.7 . . ?
N12 C30 N9 108.5(3) . . ?
N12 C30 H30 125.7 . . ?
C32 C31 C44 117.8(3) . . ?
C39 C31 C32 122.2(3) . . ?
C39 C31 C44 119.9(3) . . ?
N13 C32 C33 106.8(3) . . ?
C31 C32 N13 120.1(3) . . ?
C31 C32 C33 133.1(3) . . ?
C32 C33 C40 129.7(3) . . ?
C34 C33 C32 106.5(3) . . ?
C34 C33 C40 123.8(3) . . ?
C33 C34 H34 125.4 . . ?
C33 C34 C35 109.2(3) . . ?
C35 C34 H34 125.4 . . ?
N13 C35 C34 108.7(3) . . ?
N13 C35 C41 123.5(3) . . ?
C34 C35 C41 127.7(3) . . ?
N14 C36 C37 108.2(3) . . ?
N14 C36 C42 123.2(4) . . ?
C37 C36 C42 128.4(4) . . ?
C36 C37 H37 125.7 . . ?
C38 C37 C36 108.5(3) . . ?
C38 C37 H37 125.7 . . ?
C37 C38 C39 107.7(3) . . ?
C37 C38 C43 123.9(4) . . ?
C39 C38 C43 128.4(4) . . ?
N14 C39 C38 105.9(3) . . ?
C31 C39 N14 120.1(3) . . ?
C31 C39 C38 133.9(3) . . ?
C33 C40 H40A 109.5 . . ?
C33 C40 H40B 109.5 . . ?
C33 C40 H40C 109.5 . . ?
H40A C40 H40B 109.5 . . ?
H40A C40 H40C 109.5 . . ?
H40B C40 H40C 109.5 . . ?
C35 C41 H41A 109.5 . . ?
C35 C41 H41B 109.5 . . ?
C35 C41 H41C 109.5 . . ?
H41A C41 H41B 109.5 . . ?
H41A C41 H41C 109.5 . . ?
H41B C41 H41C 109.5 . . ?
C36 C42 H42A 109.5 . . ?
C36 C42 H42B 109.5 . . ?
C36 C42 H42C 109.5 . . ?
H42A C42 H42B 109.5 . . ?
H42A C42 H42C 109.5 . . ?
H42B C42 H42C 109.5 . . ?
C38 C43 H43A 109.5 . . ?
C38 C43 H43B 109.5 . . ?
C38 C43 H43C 109.5 . . ?
H43A C43 H43B 109.5 . . ?
H43A C43 H43C 109.5 . . ?
H43B C43 H43C 109.5 . . ?
N15 C44 C31 113.0(2) . . ?
N15 C44 H44A 109.0 . . ?
N15 C44 H44B 109.0 . . ?
C31 C44 H44A 109.0 . . ?
C31 C44 H44B 109.0 . . ?
H44A C44 H44B 107.8 . . ?
N15 C45 N18 108.7(3) . . ?
N15 C45 H45 125.7 . . ?
N18 C45 H45 125.7 . . ?
C47 C46 C54 122.1(3) . . ?
C47 C46 C59 119.3(3) . . ?
C54 C46 C59 118.5(3) . . ?
N19 C47 C48 107.2(3) . . ?
C46 C47 N19 120.0(3) . . ?
C46 C47 C48 132.8(3) . . ?
C47 C48 C55 129.2(3) . . ?
C49 C48 C47 105.5(3) . . ?
C49 C48 C55 125.1(3) . . ?
C48 C49 H49 125.1 . . ?
C48 C49 C50 109.7(3) . . ?
C50 C49 H49 125.1 . . ?
N19 C50 C49 109.6(3) . . ?
N19 C50 C56 122.5(3) . . ?
C49 C50 C56 127.9(3) . . ?
N20 C51 C52 108.8(3) . . ?
N20 C51 C57 122.7(3) . . ?
C52 C51 C57 128.4(3) . . ?
C51 C52 H52 125.6 . . ?
C53 C52 C51 108.9(3) . . ?
C53 C52 H52 125.6 . . ?
C52 C53 C54 106.2(3) . . ?
C52 C53 C58 122.5(3) . . ?
C54 C53 C58 131.3(3) . . ?
N20 C54 C46 119.0(3) . . ?
N20 C54 C53 107.3(3) . . ?
C46 C54 C53 133.5(3) . . ?
C48 C55 H55A 109.5 . . ?
C48 C55 H55B 109.5 . . ?
C48 C55 H55C 109.5 . . ?
H55A C55 H55B 109.5 . . ?
H55A C55 H55C 109.5 . . ?
H55B C55 H55C 109.5 . . ?
C50 C56 H56A 109.5 . . ?
C50 C56 H56B 109.5 . . ?
C50 C56 H56C 109.5 . . ?
H56A C56 H56B 109.5 . . ?
H56A C56 H56C 109.5 . . ?
H56B C56 H56C 109.5 . . ?
C51 C57 H57A 109.5 . . ?
C51 C57 H57B 109.5 . . ?
C51 C57 H57C 109.5 . . ?
H57A C57 H57B 109.5 . . ?
H57A C57 H57C 109.5 . . ?
H57B C57 H57C 109.5 . . ?
C53 C58 H58A 109.5 . . ?
C53 C58 H58B 109.5 . . ?
C53 C58 H58C 109.5 . . ?
H58A C58 H58B 109.5 . . ?
H58A C58 H58C 109.5 . . ?
H58B C58 H58C 109.5 . . ?
N21 C59 C46 111.6(2) . . ?
N21 C59 H59A 109.3 . . ?
N21 C59 H59B 109.3 . . ?
C46 C59 H59A 109.3 . . ?
C46 C59 H59B 109.3 . . ?
H59A C59 H59B 108.0 . . ?
N21 C60 H60 125.6 . . ?
N24 C60 N21 108.7(3) . . ?
N24 C60 H60 125.6 . . ?
F1 B1 N1 110.5(3) . . ?
F1 B1 N2 110.3(3) . . ?
F2 B1 F1 108.3(3) . . ?
F2 B1 N1 110.4(3) . . ?
F2 B1 N2 110.9(3) . . ?
N2 B1 N1 106.5(3) . . ?
F3 B2 F4 110.6(3) . . ?
F3 B2 N7 110.2(3) . . ?
F3 B2 N8 109.6(3) . . ?
F4 B2 N7 109.5(3) . . ?
F4 B2 N8 110.8(3) . . ?
N8 B2 N7 106.1(3) . . ?
F5 B3 F6 110.7(3) . . ?
F5 B3 N13 110.4(3) . . ?
F5 B3 N14 110.1(3) . . ?
F6 B3 N13 109.7(3) . . ?
F6 B3 N14 108.6(3) . . ?
N13 B3 N14 107.2(3) . . ?
F7 B4 N19 110.5(3) . . ?
F7 B4 N20 110.5(3) . . ?
F8 B4 F7 109.3(3) . . ?
F8 B4 N19 109.8(3) . . ?
F8 B4 N20 109.4(3) . . ?
N19 B4 N20 107.2(2) . . ?

loop_
_geom_bond_atom_site_label_1
_geom_bond_atom_site_label_2
_geom_bond_distance
_geom_bond_site_symmetry_2
_geom_bond_publ_flag
Fe1 O1 2.087(2) . ?
Fe1 O2 2.110(3) . ?
Fe1 N6 2.186(2) . ?
Fe1 N12 2.184(2) . ?
Fe1 N18 2.178(2) . ?
Fe1 N24 2.176(2) . ?
Cl1 O3 1.439(3) . ?
Cl1 O4 1.456(3) . ?
Cl1 O5 1.417(2) . ?
Cl1 O6 1.424(3) . ?
Cl2 O7 1.408(3) . ?
Cl2 O8 1.396(3) . ?
Cl2 O9 1.413(4) . ?
Cl2 O10 1.428(3) . ?
F1 B1 1.395(4) . ?
F2 B1 1.394(4) . ?
F3 B2 1.386(4) . ?
F4 B2 1.396(4) . ?
F5 B3 1.387(4) . ?
F6 B3 1.395(4) . ?
F7 B4 1.407(4) . ?
F8 B4 1.392(4) . ?
O1 H1A 0.857(18) . ?
O1 H1B 0.864(18) . ?
O2 H2A 0.858(18) . ?
O2 H2B 0.866(18) . ?
N1 C2 1.396(4) . ?
N1 C5 1.359(4) . ?
N1 B1 1.544(4) . ?
N2 C6 1.359(3) . ?
N2 C9 1.399(4) . ?
N2 B1 1.529(4) . ?
N3 N4 1.355(3) . ?
N3 C14 1.474(4) . ?
N3 C15 1.318(4) . ?
N4 N5 1.282(3) . ?
N5 N6 1.363(3) . ?
N6 C15 1.328(4) . ?
N7 C17 1.399(4) . ?
N7 C20 1.348(4) . ?
N7 B2 1.553(5) . ?
N8 C21 1.335(4) . ?
N8 C24 1.405(4) . ?
N8 B2 1.542(5) . ?
N9 N10 1.347(3) . ?
N9 C29 1.468(3) . ?
N9 C30 1.331(3) . ?
N10 N11 1.288(3) . ?
N11 N12 1.360(3) . ?
N12 C30 1.300(4) . ?
N13 C32 1.406(4) . ?
N13 C35 1.345(4) . ?
N13 B3 1.540(4) . ?
N14 C36 1.333(4) . ?
N14 C39 1.416(4) . ?
N14 B3 1.554(5) . ?
N15 N16 1.350(3) . ?
N15 C44 1.475(4) . ?
N15 C45 1.313(4) . ?
N16 N17 1.291(3) . ?
N17 N18 1.352(3) . ?
N18 C45 1.318(4) . ?
N19 C47 1.417(4) . ?
N19 C50 1.348(4) . ?
N19 B4 1.538(5) . ?
N20 C51 1.342(4) . ?
N20 C54 1.403(4) . ?
N20 B4 1.545(4) . ?
N21 N22 1.348(3) . ?
N21 C59 1.462(3) . ?
N21 C60 1.337(3) . ?
N22 N23 1.302(3) . ?
N23 N24 1.374(3) . ?
N24 C60 1.310(4) . ?
C1 C2 1.392(4) . ?
C1 C9 1.400(4) . ?
C1 C14 1.506(4) . ?
C2 C3 1.445(4) . ?
C3 C4 1.370(5) . ?
C3 C10 1.493(5) . ?
C4 H4 0.9500 . ?
C4 C5 1.398(5) . ?
C5 C11 1.487(5) . ?
C6 C7 1.392(4) . ?
C6 C12 1.497(4) . ?
C7 H7 0.9500 . ?
C7 C8 1.379(4) . ?
C8 C9 1.431(4) . ?
C8 C13 1.509(4) . ?
C10 H10A 0.9800 . ?
C10 H10B 0.9800 . ?
C10 H10C 0.9800 . ?
C11 H11A 0.9800 . ?
C11 H11B 0.9800 . ?
C11 H11C 0.9800 . ?
C12 H12A 0.9800 . ?
C12 H12B 0.9800 . ?
C12 H12C 0.9800 . ?
C13 H13A 0.9800 . ?
C13 H13B 0.9800 . ?
C13 H13C 0.9800 . ?
C14 H14A 0.9900 . ?
C14 H14B 0.9900 . ?
C15 H15 0.9500 . ?
C16 C17 1.413(4) . ?
C16 C24 1.381(4) . ?
C16 C29 1.518(4) . ?
C17 C18 1.429(5) . ?
C18 C19 1.375(5) . ?
C18 C25 1.497(4) . ?
C19 H19 0.9500 . ?
C19 C20 1.405(5) . ?
C20 C26 1.485(5) . ?
C21 C22 1.397(5) . ?
C21 C27 1.513(4) . ?
C22 H22 0.9500 . ?
C22 C23 1.378(4) . ?
C23 C24 1.429(4) . ?
C23 C28 1.515(4) . ?
C25 H25A 0.9800 . ?
C25 H25B 0.9800 . ?
C25 H25C 0.9800 . ?
C26 H26A 0.9800 . ?
C26 H26B 0.9800 . ?
C26 H26C 0.9800 . ?
C27 H27A 0.9800 . ?
C27 H27B 0.9800 . ?
C27 H27C 0.9800 . ?
C28 H28A 0.9800 . ?
C28 H28B 0.9800 . ?
C28 H28C 0.9800 . ?
C29 H29A 0.9900 . ?
C29 H29B 0.9900 . ?
C30 H30 0.9500 . ?
C31 C32 1.398(4) . ?
C31 C39 1.375(5) . ?
C31 C44 1.501(4) . ?
C32 C33 1.421(4) . ?
C33 C34 1.376(4) . ?
C33 C40 1.501(4) . ?
C34 H34 0.9500 . ?
C34 C35 1.385(4) . ?
C35 C41 1.489(4) . ?
C36 C37 1.428(6) . ?
C36 C42 1.476(5) . ?
C37 H37 0.9500 . ?
C37 C38 1.357(6) . ?
C38 C39 1.436(5) . ?
C38 C43 1.505(5) . ?
C40 H40A 0.9800 . ?
C40 H40B 0.9800 . ?
C40 H40C 0.9800 . ?
C41 H41A 0.9800 . ?
C41 H41B 0.9800 . ?
C41 H41C 0.9800 . ?
C42 H42A 0.9800 . ?
C42 H42B 0.9800 . ?
C42 H42C 0.9800 . ?
C43 H43A 0.9800 . ?
C43 H43B 0.9800 . ?
C43 H43C 0.9800 . ?
C44 H44A 0.9900 . ?
C44 H44B 0.9900 . ?
C45 H45 0.9500 . ?
C46 C47 1.379(4) . ?
C46 C54 1.411(4) . ?
C46 C59 1.519(4) . ?
C47 C48 1.451(4) . ?
C48 C49 1.379(4) . ?
C48 C55 1.487(4) . ?
C49 H49 0.9500 . ?
C49 C50 1.390(4) . ?
C50 C56 1.506(4) . ?
C51 C52 1.390(4) . ?
C51 C57 1.496(4) . ?
C52 H52 0.9500 . ?
C52 C53 1.384(4) . ?
C53 C54 1.417(4) . ?
C53 C58 1.507(4) . ?
C55 H55A 0.9800 . ?
C55 H55B 0.9800 . ?
C55 H55C 0.9800 . ?
C56 H56A 0.9800 . ?
C56 H56B 0.9800 . ?
C56 H56C 0.9800 . ?
C57 H57A 0.9800 . ?
C57 H57B 0.9800 . ?
C57 H57C 0.9800 . ?
C58 H58A 0.9800 . ?
C58 H58B 0.9800 . ?
C58 H58C 0.9800 . ?
C59 H59A 0.9900 . ?
C59 H59B 0.9900 . ?
C60 H60 0.9500 . ?

loop_
_geom_torsion_atom_site_label_1
_geom_torsion_atom_site_label_2
_geom_torsion_atom_site_label_3
_geom_torsion_atom_site_label_4
_geom_torsion
_geom_torsion_site_symmetry_1
_geom_torsion_site_symmetry_2
_geom_torsion_site_symmetry_3
_geom_torsion_site_symmetry_4
_geom_torsion_publ_flag
Fe1 N6 C15 N3 175.99(17) . . . . ?
Fe1 N12 C30 N9 177.3(2) . . . . ?
Fe1 N18 C45 N15 -176.4(2) . . . . ?
Fe1 N24 C60 N21 -168.9(2) . . . . ?
N1 C2 C3 C4 0.0(4) . . . . ?
N1 C2 C3 C10 175.6(3) . . . . ?
N2 C6 C7 C8 -0.3(4) . . . . ?
N3 N4 N5 N6 -0.6(3) . . . . ?
N4 N3 C14 C1 -45.1(4) . . . . ?
N4 N3 C15 N6 0.7(3) . . . . ?
N4 N5 N6 Fe1 -176.12(19) . . . . ?
N4 N5 N6 C15 1.0(3) . . . . ?
N5 N6 C15 N3 -1.0(3) . . . . ?
N7 C17 C18 C19 1.9(3) . . . . ?
N7 C17 C18 C25 179.9(3) . . . . ?
N8 C21 C22 C23 -2.5(4) . . . . ?
N9 N10 N11 N12 -0.9(3) . . . . ?
N10 N9 C29 C16 -38.0(4) . . . . ?
N10 N9 C30 N12 0.4(3) . . . . ?
N10 N11 N12 Fe1 -177.47(19) . . . . ?
N10 N11 N12 C30 1.1(3) . . . . ?
N11 N12 C30 N9 -0.9(3) . . . . ?
N13 C32 C33 C34 0.2(3) . . . . ?
N13 C32 C33 C40 178.8(3) . . . . ?
N14 C36 C37 C38 -1.8(4) . . . . ?
N15 N16 N17 N18 1.2(4) . . . . ?
N16 N15 C44 C31 -32.6(5) . . . . ?
N16 N15 C45 N18 0.6(4) . . . . ?
N16 N17 N18 Fe1 176.0(2) . . . . ?
N16 N17 N18 C45 -0.9(4) . . . . ?
N17 N18 C45 N15 0.1(4) . . . . ?
N19 C47 C48 C49 1.8(3) . . . . ?
N19 C47 C48 C55 -173.7(3) . . . . ?
N20 C51 C52 C53 -0.4(4) . . . . ?
N21 N22 N23 N24 1.0(3) . . . . ?
N22 N21 C59 C46 33.7(4) . . . . ?
N22 N21 C60 N24 0.8(3) . . . . ?
N22 N23 N24 Fe1 169.84(19) . . . . ?
N22 N23 N24 C60 -0.6(3) . . . . ?
N23 N24 C60 N21 -0.2(3) . . . . ?
C1 C2 C3 C4 175.0(3) . . . . ?
C1 C2 C3 C10 -9.3(6) . . . . ?
C2 N1 C5 C4 0.6(4) . . . . ?
C2 N1 C5 C11 -178.8(3) . . . . ?
C2 N1 B1 F1 106.8(3) . . . . ?
C2 N1 B1 F2 -133.4(3) . . . . ?
C2 N1 B1 N2 -12.9(4) . . . . ?
C2 C1 C9 N2 0.0(4) . . . . ?
C2 C1 C9 C8 -178.8(3) . . . . ?
C2 C1 C14 N3 94.9(3) . . . . ?
C2 C3 C4 C5 0.3(4) . . . . ?
C3 C4 C5 N1 -0.6(4) . . . . ?
C3 C4 C5 C11 178.8(3) . . . . ?
C5 N1 C2 C1 -176.2(3) . . . . ?
C5 N1 C2 C3 -0.4(3) . . . . ?
C5 N1 B1 F1 -68.0(4) . . . . ?
C5 N1 B1 F2 51.8(4) . . . . ?
C5 N1 B1 N2 172.3(3) . . . . ?
C6 N2 C9 C1 179.7(3) . . . . ?
C6 N2 C9 C8 -1.2(3) . . . . ?
C6 N2 B1 F1 64.5(4) . . . . ?
C6 N2 B1 F2 -55.4(4) . . . . ?
C6 N2 B1 N1 -175.6(3) . . . . ?
C6 C7 C8 C9 -0.4(4) . . . . ?
C6 C7 C8 C13 175.5(3) . . . . ?
C7 C8 C9 N2 1.0(3) . . . . ?
C7 C8 C9 C1 179.9(3) . . . . ?
C9 N2 C6 C7 0.9(3) . . . . ?
C9 N2 C6 C12 178.5(3) . . . . ?
C9 N2 B1 F1 -107.6(3) . . . . ?
C9 N2 B1 F2 132.5(3) . . . . ?
C9 N2 B1 N1 12.3(4) . . . . ?
C9 C1 C2 N1 -0.7(4) . . . . ?
C9 C1 C2 C3 -175.2(3) . . . . ?
C9 C1 C14 N3 -88.5(3) . . . . ?
C10 C3 C4 C5 -175.6(3) . . . . ?
C12 C6 C7 C8 -177.7(3) . . . . ?
C13 C8 C9 N2 -174.6(3) . . . . ?
C13 C8 C9 C1 4.3(6) . . . . ?
C14 N3 N4 N5 -174.7(2) . . . . ?
C14 N3 C15 N6 174.9(3) . . . . ?
C14 C1 C2 N1 175.9(3) . . . . ?
C14 C1 C2 C3 1.3(5) . . . . ?
C14 C1 C9 N2 -176.5(3) . . . . ?
C14 C1 C9 C8 4.7(5) . . . . ?
C15 N3 N4 N5 0.0(3) . . . . ?
C15 N3 C14 C1 141.4(3) . . . . ?
C16 C17 C18 C19 -168.3(3) . . . . ?
C16 C17 C18 C25 9.7(6) . . . . ?
C17 N7 C20 C19 1.6(3) . . . . ?
C17 N7 C20 C26 -178.3(3) . . . . ?
C17 N7 B2 F3 138.1(3) . . . . ?
C17 N7 B2 F4 -100.1(3) . . . . ?
C17 N7 B2 N8 19.6(4) . . . . ?
C17 C16 C24 N8 10.5(4) . . . . ?
C17 C16 C24 C23 -168.4(3) . . . . ?
C17 C16 C29 N9 94.9(3) . . . . ?
C17 C18 C19 C20 -1.0(4) . . . . ?
C18 C19 C20 N7 -0.4(4) . . . . ?
C18 C19 C20 C26 179.6(3) . . . . ?
C20 N7 C17 C16 169.7(3) . . . . ?
C20 N7 C17 C18 -2.2(3) . . . . ?
C20 N7 B2 F3 -50.5(4) . . . . ?
C20 N7 B2 F4 71.3(4) . . . . ?
C20 N7 B2 N8 -169.1(3) . . . . ?
C21 N8 C24 C16 178.0(3) . . . . ?
C21 N8 C24 C23 -2.9(3) . . . . ?
C21 N8 B2 F3 48.7(4) . . . . ?
C21 N8 B2 F4 -73.6(4) . . . . ?
C21 N8 B2 N7 167.6(3) . . . . ?
C21 C22 C23 C24 0.6(4) . . . . ?
C21 C22 C23 C28 177.1(3) . . . . ?
C22 C23 C24 N8 1.3(3) . . . . ?
C22 C23 C24 C16 -179.7(3) . . . . ?
C24 N8 C21 C22 3.3(4) . . . . ?
C24 N8 C21 C27 -174.8(3) . . . . ?
C24 N8 B2 F3 -126.5(3) . . . . ?
C24 N8 B2 F4 111.3(3) . . . . ?
C24 N8 B2 N7 -7.5(4) . . . . ?
C24 C16 C17 N7 1.0(4) . . . . ?
C24 C16 C17 C18 170.4(3) . . . . ?
C24 C16 C29 N9 -83.5(3) . . . . ?
C25 C18 C19 C20 -179.1(3) . . . . ?
C27 C21 C22 C23 175.5(3) . . . . ?
C28 C23 C24 N8 -174.8(3) . . . . ?
C28 C23 C24 C16 4.2(6) . . . . ?
C29 N9 N10 N11 -179.9(3) . . . . ?
C29 N9 C30 N12 -179.4(3) . . . . ?
C29 C16 C17 N7 -177.3(2) . . . . ?
C29 C16 C17 C18 -7.9(5) . . . . ?
C29 C16 C24 N8 -171.3(3) . . . . ?
C29 C16 C24 C23 9.8(5) . . . . ?
C30 N9 N10 N11 0.3(3) . . . . ?
C30 N9 C29 C16 141.7(3) . . . . ?
C31 C32 C33 C34 -178.1(3) . . . . ?
C31 C32 C33 C40 0.4(6) . . . . ?
C32 N13 C35 C34 -0.3(3) . . . . ?
C32 N13 C35 C41 -179.1(3) . . . . ?
C32 N13 B3 F5 126.6(3) . . . . ?
C32 N13 B3 F6 -111.1(3) . . . . ?
C32 N13 B3 N14 6.7(4) . . . . ?
C32 C31 C39 N14 4.6(4) . . . . ?
C32 C31 C39 C38 -179.4(3) . . . . ?
C32 C31 C44 N15 97.4(3) . . . . ?
C32 C33 C34 C35 -0.4(3) . . . . ?
C33 C34 C35 N13 0.5(4) . . . . ?
C33 C34 C35 C41 179.2(3) . . . . ?
C35 N13 C32 C31 178.7(3) . . . . ?
C35 N13 C32 C33 0.1(3) . . . . ?
C35 N13 B3 F5 -56.9(4) . . . . ?
C35 N13 B3 F6 65.4(4) . . . . ?
C35 N13 B3 N14 -176.8(3) . . . . ?
C36 N14 C39 C31 176.3(3) . . . . ?
C36 N14 C39 C38 -0.7(3) . . . . ?
C36 N14 B3 F5 58.8(4) . . . . ?
C36 N14 B3 F6 -62.6(4) . . . . ?
C36 N14 B3 N13 178.9(3) . . . . ?
C36 C37 C38 C39 1.4(4) . . . . ?
C36 C37 C38 C43 -180.0(3) . . . . ?
C37 C38 C39 N14 -0.4(4) . . . . ?
C37 C38 C39 C31 -176.9(3) . . . . ?
C39 N14 C36 C37 1.6(4) . . . . ?
C39 N14 C36 C42 -174.9(3) . . . . ?
C39 N14 B3 F5 -124.2(3) . . . . ?
C39 N14 B3 F6 114.5(3) . . . . ?
C39 N14 B3 N13 -4.0(4) . . . . ?
C39 C31 C32 N13 -2.0(4) . . . . ?
C39 C31 C32 C33 176.2(3) . . . . ?
C39 C31 C44 N15 -86.8(4) . . . . ?
C40 C33 C34 C35 -179.1(3) . . . . ?
C42 C36 C37 C38 174.4(4) . . . . ?
C43 C38 C39 N14 -179.0(3) . . . . ?
C43 C38 C39 C31 4.5(6) . . . . ?
C44 N15 N16 N17 -174.9(3) . . . . ?
C44 N15 C45 N18 173.9(3) . . . . ?
C44 C31 C32 N13 173.8(3) . . . . ?
C44 C31 C32 C33 -8.0(5) . . . . ?
C44 C31 C39 N14 -171.1(3) . . . . ?
C44 C31 C39 C38 5.0(5) . . . . ?
C45 N15 N16 N17 -1.1(4) . . . . ?
C45 N15 C44 C31 154.9(3) . . . . ?
C46 C47 C48 C49 -177.8(3) . . . . ?
C46 C47 C48 C55 6.7(6) . . . . ?
C47 N19 C50 C49 1.5(4) . . . . ?
C47 N19 C50 C56 -177.2(3) . . . . ?
C47 N19 B4 F7 -130.4(3) . . . . ?
C47 N19 B4 F8 108.9(3) . . . . ?
C47 N19 B4 N20 -9.9(4) . . . . ?
C47 C46 C54 N20 0.4(4) . . . . ?
C47 C46 C54 C53 175.4(3) . . . . ?
C47 C46 C59 N21 -102.2(3) . . . . ?
C47 C48 C49 C50 -0.9(4) . . . . ?
C48 C49 C50 N19 -0.4(4) . . . . ?
C48 C49 C50 C56 178.3(3) . . . . ?
C50 N19 C47 C46 177.6(3) . . . . ?
C50 N19 C47 C48 -2.1(3) . . . . ?
C50 N19 B4 F7 50.2(4) . . . . ?
C50 N19 B4 F8 -70.4(4) . . . . ?
C50 N19 B4 N20 170.8(3) . . . . ?
C51 N20 C54 C46 175.8(3) . . . . ?
C51 N20 C54 C53 -0.4(3) . . . . ?
C51 N20 B4 F7 -53.7(4) . . . . ?
C51 N20 B4 F8 66.7(4) . . . . ?
C51 N20 B4 N19 -174.2(3) . . . . ?
C51 C52 C53 C54 0.1(3) . . . . ?
C51 C52 C53 C58 -179.3(3) . . . . ?
C52 C53 C54 N20 0.1(3) . . . . ?
C52 C53 C54 C46 -175.3(3) . . . . ?
C54 N20 C51 C52 0.4(3) . . . . ?
C54 N20 C51 C57 178.4(3) . . . . ?
C54 N20 B4 F7 138.9(3) . . . . ?
C54 N20 B4 F8 -100.7(3) . . . . ?
C54 N20 B4 N19 18.4(4) . . . . ?
C54 C46 C47 N19 7.7(5) . . . . ?
C54 C46 C47 C48 -172.8(3) . . . . ?
C54 C46 C59 N21 79.8(3) . . . . ?
C55 C48 C49 C50 174.8(3) . . . . ?
C57 C51 C52 C53 -178.1(3) . . . . ?
C58 C53 C54 N20 179.5(3) . . . . ?
C58 C53 C54 C46 4.1(6) . . . . ?
C59 N21 N22 N23 179.5(3) . . . . ?
C59 N21 C60 N24 -179.9(3) . . . . ?
C59 C46 C47 N19 -170.2(3) . . . . ?
C59 C46 C47 C48 9.3(5) . . . . ?
C59 C46 C54 N20 178.3(3) . . . . ?
C59 C46 C54 C53 -6.7(5) . . . . ?
C60 N21 N22 N23 -1.1(3) . . . . ?
C60 N21 C59 C46 -145.6(3) . . . . ?
B1 N1 C2 C1 8.3(5) . . . . ?
B1 N1 C2 C3 -175.9(3) . . . . ?
B1 N1 C5 C4 176.1(3) . . . . ?
B1 N1 C5 C11 -3.3(5) . . . . ?
B1 N2 C6 C7 -172.3(3) . . . . ?
B1 N2 C6 C12 5.2(5) . . . . ?
B1 N2 C9 C1 -7.0(4) . . . . ?
B1 N2 C9 C8 172.1(3) . . . . ?
B2 N7 C17 C16 -17.7(4) . . . . ?
B2 N7 C17 C18 170.5(3) . . . . ?
B2 N7 C20 C19 -170.9(3) . . . . ?
B2 N7 C20 C26 9.1(5) . . . . ?
B2 N8 C21 C22 -172.5(3) . . . . ?
B2 N8 C21 C27 9.4(5) . . . . ?
B2 N8 C24 C16 -6.2(4) . . . . ?
B2 N8 C24 C23 173.0(3) . . . . ?
B3 N13 C32 C31 -4.3(4) . . . . ?
B3 N13 C32 C33 177.1(3) . . . . ?
B3 N13 C35 C34 -177.3(3) . . . . ?
B3 N13 C35 C41 3.9(5) . . . . ?
B3 N14 C36 C37 179.0(3) . . . . ?
B3 N14 C36 C42 2.5(5) . . . . ?
B3 N14 C39 C31 -1.1(4) . . . . ?
B3 N14 C39 C38 -178.2(3) . . . . ?
B4 N19 C47 C46 -1.9(4) . . . . ?
B4 N19 C47 C48 178.5(3) . . . . ?
B4 N19 C50 C49 -179.1(3) . . . . ?
B4 N19 C50 C56 2.2(5) . . . . ?
B4 N20 C51 C52 -168.6(3) . . . . ?
B4 N20 C51 C57 9.3(5) . . . . ?
B4 N20 C54 C46 -14.9(4) . . . . ?
B4 N20 C54 C53 168.9(3) . . . . ?
